data_1571285
loop_
_publ_author_name
'Timmann, Sven'
'Wu, Tun-Hui'
'Golz, Christopher'
'Alcarazo, Manuel'

_publ_section_title
;
 Reactivity of &#x3b1;-diazo sulfonium salts: rhodium-catalysed ring
 expansion of indenes to naphthalenes.
;
_journal_issue 16
_journal_name_full 'Chemical science'
_journal_page_first 5938
_journal_page_last 5943
_journal_paper_doi 10.1039/d4sc01138d
_journal_volume 15
_journal_year 2024
_chemical_formula_moiety 'C26 H20 F3 O2 S, B F4'
_chemical_formula_sum 'C26 H20 B F7 O2 S'
_chemical_formula_weight 540.29
_space_group_crystal_system triclinic
_space_group_IT_number 2
_space_group_name_Hall '-P 1'
_space_group_name_H-M_alt 'P -1'
_atom_sites_solution_hydrogens mixed
_atom_sites_solution_primary dual
_audit_creation_date 2024-02-08
_audit_creation_method
;FinalCif V133 by Daniel Kratzert, Freiburg 2024, 
https://dkratzert.de/finalcif.html
;
_audit_update_record
;
2024-02-14 deposited with the CCDC.	2024-03-12 downloaded from the CCDC.
;
_cell_angle_alpha 95.044(7)
_cell_angle_beta 109.263(11)
_cell_angle_gamma 93.731(9)
_cell_formula_units_Z 2
_cell_length_a 8.946(2)
_cell_length_b 10.892(3)
_cell_length_c 12.669(4)
_cell_measurement_reflns_used 9767
_cell_measurement_temperature 100.00
_cell_measurement_theta_max 30.463
_cell_measurement_theta_min 2.424
_cell_volume 1155.0(6)
_computing_cell_refinement 'SAINT V8.40B (?, 2016)'
_computing_data_collection 'Bruker BIS 8.5.1.2 Release/2023-09-07 and APEX5 2023.9-2'
_computing_data_reduction 'SAINT V8.40B (?, 2016)'
_computing_molecular_graphics 'Olex2 1.5 (Dolomanov et al., 2009)'
_computing_publication_material 'Olex2 1.5 (Dolomanov et al., 2009)'
_computing_structure_refinement 'XL  (Sheldrick, 2008)'
_computing_structure_solution 'XT  (Sheldrick, 2015)'
_diffrn_ambient_environment N~2~
_diffrn_ambient_temperature 100.00
_diffrn_detector CPAD
_diffrn_detector_area_resol_mean 7.41
_diffrn_detector_type 'Bruker PHOTON III'
_diffrn_measured_fraction_theta_full 1.000
_diffrn_measured_fraction_theta_max 0.999
_diffrn_measurement_device 'four-circle diffractometer'
_diffrn_measurement_device_type 'Bruker D8 VENTURE dual wavelength Mo/Ag'
_diffrn_measurement_method '\w and \f scans'
_diffrn_measurement_specimen_support 'MiTeGen micromount'
_diffrn_radiation_monochromator 'mirror optics'
_diffrn_radiation_probe x-ray
_diffrn_radiation_type MoK\a
_diffrn_radiation_wavelength 0.71073
_diffrn_reflns_av_R_equivalents 0.0353
_diffrn_reflns_av_unetI/netI 0.0167
_diffrn_reflns_Laue_measured_fraction_full 1.000
_diffrn_reflns_Laue_measured_fraction_max 0.999
_diffrn_reflns_limit_h_max 12
_diffrn_reflns_limit_h_min -12
_diffrn_reflns_limit_k_max 15
_diffrn_reflns_limit_k_min -15
_diffrn_reflns_limit_l_max 18
_diffrn_reflns_limit_l_min -18
_diffrn_reflns_number 85969
_diffrn_reflns_point_group_measured_fraction_full 1.000
_diffrn_reflns_point_group_measured_fraction_max 0.999
_diffrn_reflns_theta_full 25.242
_diffrn_reflns_theta_max 30.543
_diffrn_reflns_theta_min 1.886
_diffrn_source 'microfocus sealed X-ray tube'
_diffrn_source_current 1.4
_diffrn_source_power 0.07
_diffrn_source_type 'Incoatec I\ms'
_diffrn_source_voltage 50.0
_diffrn_standards_number 0
_exptl_absorpt_coefficient_mu 0.221
_exptl_absorpt_correction_T_max 0.7251
_exptl_absorpt_correction_T_min 0.7025
_exptl_absorpt_correction_type multi-scan
_exptl_absorpt_process_details
;
SADABS-2016/2 (Bruker,2016/2) was used for absorption correction.
wR2(int) was 0.0765 before and 0.0408 after correction.
The Ratio of minimum to maximum transmission is 0.9688.
The \l/2 correction factor is Not present.
;
_exptl_crystal_colour colourless
_exptl_crystal_colour_primary colourless
_exptl_crystal_density_diffrn 1.553
_exptl_crystal_description block
_exptl_crystal_F_000 552
_exptl_crystal_recrystallization_method 'from a mixture of acetonitrile and diethylether by vapor diffusion method.'
_exptl_crystal_size_max 0.223
_exptl_crystal_size_mid 0.13
_exptl_crystal_size_min 0.039
_refine_diff_density_max 0.453
_refine_diff_density_min -0.457
_refine_diff_density_rms 0.056
_refine_ls_extinction_method none
_refine_ls_goodness_of_fit_ref 1.028
_refine_ls_hydrogen_treatment mixed
_refine_ls_matrix_type full
_refine_ls_number_parameters 398
_refine_ls_number_reflns 7081
_refine_ls_number_restraints 129
_refine_ls_restrained_S_all 1.035
_refine_ls_R_factor_all 0.0447
_refine_ls_R_factor_gt 0.0375
_refine_ls_shift/su_max 0.002
_refine_ls_shift/su_mean 0.000
_refine_ls_structure_factor_coef Fsqd
_refine_ls_weighting_details 'w=1/[\s^2^(Fo^2^)+(0.0488P)^2^+0.6574P] where P=(Fo^2^+2Fc^2^)/3'
_refine_ls_weighting_scheme calc
_refine_ls_wR_factor_gt 0.0947
_refine_ls_wR_factor_ref 0.1006
_reflns_Friedel_coverage 0.000
_reflns_number_gt 6206
_reflns_number_total 7081
_reflns_threshold_expression 'I > 2\s(I)'
_cod_data_source_file d4sc01138d2.cif
_cod_data_source_block mo_2227_cg_0m
_cod_depositor_comments 'Adding full bibliography for 1571276--1571290.cif.'
_cod_original_cell_volume 1155.1(5)
_cod_database_code 1571285
_olex2_refinement_description
;
1. Fixed Uiso
 At 1.2 times of:
  All C(H) groups, All C(H,H) groups
 At 1.5 times of:
  All C(H,H,H) groups
2. Restrained distances
 C3-H3 = C4-H4
 1 with sigma of 0.02
 F1A-C12 \\sim F1B-C12
 with sigma of 0.02
 F2A-C12 \\sim F2B-C12
 with sigma of 0.02
 F3A-C12 \\sim F3B-C12
 with sigma of 0.02
 C12-F1B \\sim C12-F1C
 with sigma of 0.02
 C12-F2B \\sim C12-F2C
 with sigma of 0.02
 C12-F3B \\sim C12-F3C
 with sigma of 0.02
 F1A-F2A \\sim F2A-F3A \\sim F3A-F1A
 with sigma of 0.02
 F1B-F2B \\sim F2B-F3B \\sim F3B-F1B
 with sigma of 0.02
 F1C-F2C \\sim F2C-F3C \\sim F3C-F1C
 with sigma of 0.02
3. Uiso/Uaniso restraints and constraints
F2C \\sim F3A \\sim F3B: within 2A with sigma of 0.01 and sigma for terminal
atoms of 0.02 within 2A
F2B \\sim F2A \\sim F1C: within 2A with sigma of 0.01 and sigma for terminal
atoms of 0.02 within 2A
F1B \\sim F1A \\sim F3C: within 2A with sigma of 0.01 and sigma for terminal
atoms of 0.02 within 2A
4. Rigid body (RIGU) restrains
 F1A, F2A, F3A, C12
 with sigma for 1-2 distances of 0.001 and sigma for 1-3 distances of 0.002
 F1B, F2B, F3B, C12
 with sigma for 1-2 distances of 0.001 and sigma for 1-3 distances of 0.002
 F1C, F2C, F3C, C12
 with sigma for 1-2 distances of 0.001 and sigma for 1-3 distances of 0.002
5. Others
 1*[Sof(F1A)+Sof(F2A)+Sof(F3A)]+1*[Sof(F1B)+Sof(F2B)+Sof(F3B)]+1*[Sof(F1C)+
 Sof(F2C)+Sof(F3C)]=1 with esd of 0.0001
 Sof(F1A)=Sof(F2A)=Sof(F3A)=FVAR(1)
 Sof(F1B)=Sof(F2B)=Sof(F3B)=FVAR(2)
 Sof(F1C)=Sof(F2C)=Sof(F3C)=FVAR(3)
6.a Secondary CH2 refined with riding coordinates:
 C11(H11A,H11B), C13(H13A,H13B)
6.b Aromatic/amide H refined with riding coordinates:
 C6(H6), C8(H8), C9(H9), C19(H19), C20(H20), C21(H21), C22(H22), C23(H23),
 C24(H24), C25(H25), C26(H26)
6.c Idealised Me refined as rotating group:
 C14(H14A,H14B,H14C)
;
_olex2_submission_special_instructions 'No special instructions were received'
_shelx_shelxl_version_number 2018/3
_shelx_space_group_comment
;
The symmetry employed for this shelxl refinement is uniquely defined
by the following loop, which should always be used as a source of
symmetry information in preference to the above space-group names.
They are only intended as comments.
;
_shelx_estimated_absorpt_t_min 0.952
_shelx_estimated_absorpt_t_max 0.991
_diffrn_measurement_ambient_temperature_device_make 'Oxford Cryostream 800'

loop_
_space_group_symop_operation_xyz
'x, y, z'
'-x, -y, -z'

loop_
_atom_site_label
_atom_site_type_symbol
_atom_site_fract_x
_atom_site_fract_y
_atom_site_fract_z
_atom_site_U_iso_or_equiv
_atom_site_adp_type
_atom_site_occupancy
_atom_site_site_symmetry_order
_atom_site_calc_flag
_atom_site_refinement_flags_posn
_atom_site_refinement_flags_adp
_atom_site_refinement_flags_occupancy
_atom_site_disorder_assembly
_atom_site_disorder_group
S1 S 0.44848(3) 0.22609(2) 0.41534(2) 0.01403(7) Uani 1 1 d . . . . .
F1A F 0.5179(9) 0.6307(9) 0.0043(9) 0.0302(10) Uani 0.499(3) 1 d D U P A 1
F1B F 0.420(3) 0.5775(19) -0.0570(19) 0.070(5) Uani 0.0627(18) 1 d D U P A 2
F1C F 0.2980(13) 0.6075(10) -0.1147(7) 0.0346(10) Uani 0.438(3) 1 d D U P A 3
F2A F 0.2821(12) 0.6252(9) -0.1155(6) 0.0504(19) Uani 0.499(3) 1 d D U P A 1
F2B F 0.2510(19) 0.7186(19) -0.0848(14) 0.050(4) Uani 0.0627(18) 1 d D U P A 2
F2C F 0.3627(13) 0.7875(7) -0.0186(7) 0.0424(18) Uani 0.438(3) 1 d D U P A 3
F3A F 0.3908(12) 0.7898(6) -0.0037(7) 0.0475(17) Uani 0.499(3) 1 d D U P A 1
F3B F 0.482(2) 0.7582(17) 0.0486(19) 0.070(5) Uani 0.0627(18) 1 d D U P A 2
F3C F 0.5255(10) 0.6503(11) 0.0130(10) 0.0368(16) Uani 0.438(3) 1 d D U P A 3
O1 O 0.31189(12) 0.22205(11) 0.14280(9) 0.0310(2) Uani 1 1 d . . . . .
O2 O 0.08254(11) 0.22206(10) 0.17767(8) 0.0256(2) Uani 1 1 d . . . . .
C1 C 0.22352(14) 0.24849(10) 0.20530(10) 0.0155(2) Uani 1 1 d . . . . .
C2 C 0.32244(13) 0.31720(10) 0.31790(9) 0.01413(19) Uani 1 1 d . . . . .
C3 C 0.26349(14) 0.41968(10) 0.37908(10) 0.0169(2) Uani 1 1 d D . . . .
H3 H 0.2875(19) 0.4173(15) 0.4596(11) 0.020 Uiso 1 1 d D U . . .
C4 C 0.39581(14) 0.45089(10) 0.33283(10) 0.0156(2) Uani 1 1 d D . . . .
H4 H 0.5081(16) 0.4695(15) 0.3800(13) 0.019 Uiso 1 1 d D U . . .
C5 C 0.32284(14) 0.51833(10) 0.23423(10) 0.0159(2) Uani 1 1 d . . . . .
C6 C 0.39448(15) 0.56148(11) 0.16097(10) 0.0184(2) Uani 1 1 d . . . . .
H6 H 0.502273 0.550200 0.170149 0.022 Uiso 1 1 calc R U . . .
C7 C 0.30243(16) 0.62196(11) 0.07348(10) 0.0212(2) Uani 1 1 d . . . . .
C8 C 0.14441(17) 0.63967(12) 0.06052(11) 0.0239(2) Uani 1 1 d . . . . .
H8 H 0.084423 0.682174 0.000693 0.029 Uiso 1 1 calc R U . . .
C9 C 0.07436(15) 0.59560(12) 0.13448(11) 0.0222(2) Uani 1 1 d . . . . .
H9 H -0.033160 0.607482 0.125696 0.027 Uiso 1 1 calc R U . . .
C10 C 0.16442(14) 0.53363(10) 0.22179(10) 0.0178(2) Uani 1 1 d . . . . .
C11 C 0.11597(14) 0.47855(11) 0.31219(11) 0.0197(2) Uani 1 1 d . . . . .
H11A H 0.023415 0.415478 0.278867 0.024 Uiso 1 1 calc R U . . .
H11B H 0.088761 0.543468 0.360613 0.024 Uiso 1 1 calc R U . . .
C12 C 0.37239(19) 0.66666(13) -0.01050(12) 0.0276(3) Uani 1 1 d D . . . .
C13 C 0.22936(19) 0.14857(16) 0.03334(13) 0.0352(3) Uani 1 1 d . . . . .
H13A H 0.289387 0.162058 -0.018475 0.042 Uiso 1 1 calc R U . . .
H13B H 0.121988 0.175688 -0.000166 0.042 Uiso 1 1 calc R U . . .
C14 C 0.2152(3) 0.01375(19) 0.04773(18) 0.0653(8) Uani 1 1 d . . . . .
H14A H 0.157059 -0.034062 -0.025309 0.098 Uiso 1 1 calc R U . . .
H14B H 0.157478 0.000855 0.100161 0.098 Uiso 1 1 calc R U . . .
H14C H 0.321680 -0.013750 0.077769 0.098 Uiso 1 1 calc R U . . .
C15 C 0.57620(13) 0.16021(11) 0.34976(10) 0.0162(2) Uani 1 1 d . . . . .
C16 C 0.53676(14) 0.03229(10) 0.32221(10) 0.0159(2) Uani 1 1 d . . . . .
C17 C 0.39696(13) -0.01234(10) 0.34866(10) 0.0152(2) Uani 1 1 d . . . . .
C18 C 0.33287(13) 0.08201(10) 0.39698(10) 0.0146(2) Uani 1 1 d . . . . .
C19 C 0.19930(14) 0.06339(10) 0.42821(10) 0.0166(2) Uani 1 1 d . . . . .
H19 H 0.159054 0.129661 0.460957 0.020 Uiso 1 1 calc R U . . .
C20 C 0.12715(14) -0.05740(11) 0.40914(10) 0.0186(2) Uani 1 1 d . . . . .
H20 H 0.034902 -0.074511 0.428866 0.022 Uiso 1 1 calc R U . . .
C21 C 0.18820(15) -0.15356(11) 0.36154(11) 0.0198(2) Uani 1 1 d . . . . .
H21 H 0.136882 -0.235238 0.349602 0.024 Uiso 1 1 calc R U . . .
C22 C 0.32274(15) -0.13254(10) 0.33111(11) 0.0187(2) Uani 1 1 d . . . . .
H22 H 0.363344 -0.199003 0.298907 0.022 Uiso 1 1 calc R U . . .
C23 C 0.63105(15) -0.03547(11) 0.27571(11) 0.0199(2) Uani 1 1 d . . . . .
H23 H 0.607888 -0.122519 0.256193 0.024 Uiso 1 1 calc R U . . .
C24 C 0.76027(15) 0.02733(13) 0.25843(11) 0.0230(2) Uani 1 1 d . . . . .
H24 H 0.824599 -0.017898 0.225824 0.028 Uiso 1 1 calc R U . . .
C25 C 0.79758(15) 0.15465(13) 0.28771(12) 0.0239(3) Uani 1 1 d . . . . .
H25 H 0.886716 0.194560 0.275016 0.029 Uiso 1 1 calc R U . . .
C26 C 0.70585(14) 0.22413(12) 0.33534(11) 0.0205(2) Uani 1 1 d . . . . .
H26 H 0.730802 0.310806 0.356826 0.025 Uiso 1 1 calc R U . . .
F4 F 0.33790(9) 0.29476(7) 0.61525(7) 0.02222(16) Uani 1 1 d . . . . .
F5 F 0.19935(12) 0.30777(9) 0.73757(8) 0.0349(2) Uani 1 1 d . . . . .
F6 F 0.06975(9) 0.30097(8) 0.54951(7) 0.02786(18) Uani 1 1 d . . . . .
F7 F 0.23292(10) 0.47280(7) 0.64518(8) 0.02910(19) Uani 1 1 d . . . . .
B1 B 0.20867(17) 0.34419(13) 0.63791(13) 0.0199(3) Uani 1 1 d . . . . .

loop_
_atom_site_aniso_label
_atom_site_aniso_U_11
_atom_site_aniso_U_22
_atom_site_aniso_U_33
_atom_site_aniso_U_23
_atom_site_aniso_U_13
_atom_site_aniso_U_12
S1 0.01437(12) 0.01008(12) 0.01833(13) 0.00223(9) 0.00644(9) 0.00044(9)
F1A 0.0442(17) 0.027(2) 0.0352(19) 0.0123(14) 0.0304(17) 0.0141(18)
F1B 0.088(9) 0.056(6) 0.069(8) -0.010(6) 0.033(8) 0.027(6)
F1C 0.0426(19) 0.0399(18) 0.0232(15) -0.0028(14) 0.0147(12) 0.0070(14)
F2A 0.056(3) 0.075(5) 0.0185(13) 0.0125(16) 0.0108(15) -0.007(3)
F2B 0.047(5) 0.070(9) 0.039(6) 0.031(6) 0.014(4) 0.015(5)
F2C 0.080(5) 0.0249(13) 0.0347(16) 0.0170(12) 0.032(2) 0.0124(18)
F3A 0.062(3) 0.0210(11) 0.086(5) 0.0185(18) 0.057(3) 0.0121(14)
F3B 0.074(7) 0.048(6) 0.064(9) 0.005(6) -0.003(6) -0.019(6)
F3C 0.0330(13) 0.045(4) 0.036(3) 0.017(2) 0.0148(14) -0.0014(15)
O1 0.0208(4) 0.0435(6) 0.0269(5) -0.0152(4) 0.0124(4) -0.0061(4)
O2 0.0166(4) 0.0331(5) 0.0241(4) -0.0044(4) 0.0059(3) -0.0026(4)
C1 0.0174(5) 0.0110(4) 0.0190(5) 0.0018(4) 0.0072(4) 0.0010(4)
C2 0.0143(5) 0.0107(4) 0.0176(5) 0.0021(4) 0.0055(4) 0.0008(4)
C3 0.0193(5) 0.0124(5) 0.0206(5) 0.0012(4) 0.0091(4) 0.0018(4)
C4 0.0161(5) 0.0113(5) 0.0192(5) 0.0018(4) 0.0060(4) -0.0003(4)
C5 0.0170(5) 0.0109(4) 0.0190(5) 0.0012(4) 0.0057(4) 0.0000(4)
C6 0.0201(5) 0.0149(5) 0.0204(5) 0.0017(4) 0.0074(4) 0.0003(4)
C7 0.0285(6) 0.0156(5) 0.0193(5) 0.0026(4) 0.0079(5) 0.0014(4)
C8 0.0281(6) 0.0183(5) 0.0222(6) 0.0036(4) 0.0035(5) 0.0052(5)
C9 0.0199(5) 0.0177(5) 0.0269(6) 0.0011(4) 0.0049(5) 0.0049(4)
C10 0.0186(5) 0.0124(5) 0.0226(5) -0.0009(4) 0.0079(4) 0.0010(4)
C11 0.0189(5) 0.0160(5) 0.0278(6) 0.0030(4) 0.0120(5) 0.0041(4)
C12 0.0373(7) 0.0245(6) 0.0242(6) 0.0081(5) 0.0133(5) 0.0041(5)
C13 0.0296(7) 0.0475(9) 0.0257(7) -0.0160(6) 0.0127(6) -0.0059(6)
C14 0.0829(16) 0.0412(10) 0.0423(10) -0.0212(8) -0.0162(10) 0.0300(11)
C15 0.0146(5) 0.0150(5) 0.0213(5) 0.0050(4) 0.0082(4) 0.0030(4)
C16 0.0163(5) 0.0142(5) 0.0198(5) 0.0045(4) 0.0086(4) 0.0024(4)
C17 0.0170(5) 0.0118(5) 0.0190(5) 0.0030(4) 0.0087(4) 0.0014(4)
C18 0.0164(5) 0.0096(4) 0.0190(5) 0.0023(4) 0.0078(4) -0.0003(4)
C19 0.0176(5) 0.0137(5) 0.0206(5) 0.0018(4) 0.0093(4) 0.0008(4)
C20 0.0189(5) 0.0158(5) 0.0234(5) 0.0025(4) 0.0108(4) -0.0013(4)
C21 0.0234(6) 0.0121(5) 0.0259(6) 0.0014(4) 0.0119(5) -0.0024(4)
C22 0.0231(5) 0.0114(5) 0.0244(6) 0.0013(4) 0.0121(5) 0.0012(4)
C23 0.0208(5) 0.0180(5) 0.0252(6) 0.0047(4) 0.0121(5) 0.0058(4)
C24 0.0210(6) 0.0267(6) 0.0273(6) 0.0078(5) 0.0140(5) 0.0080(5)
C25 0.0185(5) 0.0269(6) 0.0317(7) 0.0102(5) 0.0139(5) 0.0031(5)
C26 0.0172(5) 0.0184(5) 0.0289(6) 0.0078(4) 0.0105(5) 0.0008(4)
F4 0.0211(3) 0.0202(3) 0.0294(4) 0.0018(3) 0.0138(3) 0.0041(3)
F5 0.0417(5) 0.0405(5) 0.0322(5) 0.0076(4) 0.0246(4) 0.0033(4)
F6 0.0201(4) 0.0249(4) 0.0362(4) -0.0029(3) 0.0090(3) -0.0028(3)
F7 0.0281(4) 0.0133(3) 0.0487(5) -0.0020(3) 0.0186(4) -0.0006(3)
B1 0.0196(6) 0.0156(6) 0.0279(7) 0.0005(5) 0.0132(5) 0.0004(5)

loop_
_atom_type_symbol
_atom_type_description
_atom_type_scat_dispersion_real
_atom_type_scat_dispersion_imag
_atom_type_scat_source
C C 0.0033 0.0016 'International Tables Vol C Tables 4.2.6.8 and 6.1.1.4'
H H 0.0000 0.0000 'International Tables Vol C Tables 4.2.6.8 and 6.1.1.4'
B B 0.0013 0.0007 'International Tables Vol C Tables 4.2.6.8 and 6.1.1.4'
F F 0.0171 0.0103 'International Tables Vol C Tables 4.2.6.8 and 6.1.1.4'
O O 0.0106 0.0060 'International Tables Vol C Tables 4.2.6.8 and 6.1.1.4'
S S 0.1246 0.1234 'International Tables Vol C Tables 4.2.6.8 and 6.1.1.4'

loop_
_geom_angle_atom_site_label_1
_geom_angle_atom_site_label_2
_geom_angle_atom_site_label_3
_geom_angle
_geom_angle_site_symmetry_1
_geom_angle_site_symmetry_3
_geom_angle_publ_flag
C15 S1 C2 107.39(6) . . ?
C15 S1 C18 92.17(6) . . ?
C18 S1 C2 104.73(5) . . ?
C1 O1 C13 116.03(10) . . ?
O1 C1 C2 111.25(10) . . ?
O2 C1 O1 125.25(11) . . ?
O2 C1 C2 123.50(11) . . ?
C1 C2 S1 115.63(8) . . ?
C1 C2 C3 123.50(10) . . ?
C1 C2 C4 123.36(10) . . ?
C3 C2 S1 111.20(8) . . ?
C3 C2 C4 59.64(7) . . ?
C4 C2 S1 111.73(8) . . ?
C2 C3 H3 116.3(10) . . ?
C2 C3 C11 118.25(10) . . ?
C4 C3 C2 60.32(7) . . ?
C4 C3 H3 120.2(10) . . ?
C4 C3 C11 108.44(10) . . ?
C11 C3 H3 119.4(10) . . ?
C2 C4 H4 117.5(10) . . ?
C3 C4 C2 60.04(7) . . ?
C3 C4 H4 123.6(10) . . ?
C5 C4 C2 113.19(9) . . ?
C5 C4 C3 105.52(10) . . ?
C5 C4 H4 121.7(10) . . ?
C6 C5 C4 127.35(11) . . ?
C6 C5 C10 122.06(11) . . ?
C10 C5 C4 110.58(10) . . ?
C5 C6 H6 121.3 . . ?
C5 C6 C7 117.46(11) . . ?
C7 C6 H6 121.3 . . ?
C6 C7 C8 121.34(12) . . ?
C6 C7 C12 119.64(12) . . ?
C8 C7 C12 119.01(12) . . ?
C7 C8 H8 119.8 . . ?
C9 C8 C7 120.47(12) . . ?
C9 C8 H8 119.8 . . ?
C8 C9 H9 120.6 . . ?
C8 C9 C10 118.89(12) . . ?
C10 C9 H9 120.6 . . ?
C5 C10 C11 111.48(11) . . ?
C9 C10 C5 119.77(11) . . ?
C9 C10 C11 128.74(11) . . ?
C3 C11 H11A 111.0 . . ?
C3 C11 H11B 111.0 . . ?
C10 C11 C3 103.76(10) . . ?
C10 C11 H11A 111.0 . . ?
C10 C11 H11B 111.0 . . ?
H11A C11 H11B 109.0 . . ?
F1A C12 C7 112.6(5) . . ?
F1B C12 F2B 112.8(11) . . ?
F1B C12 F3B 117.0(12) . . ?
F1B C12 C7 110.1(13) . . ?
F1C C12 C7 112.0(6) . . ?
F2A C12 F1A 107.1(5) . . ?
F2A C12 F3A 107.2(5) . . ?
F2A C12 C7 111.8(5) . . ?
F2B C12 C7 104.5(8) . . ?
F2C C12 F1C 106.6(6) . . ?
F2C C12 C7 112.4(5) . . ?
F3A C12 F1A 105.2(5) . . ?
F3A C12 C7 112.5(4) . . ?
F3B C12 F2B 107.5(10) . . ?
F3B C12 C7 103.9(12) . . ?
F3C C12 F1C 105.6(6) . . ?
F3C C12 F2C 105.8(6) . . ?
F3C C12 C7 113.9(6) . . ?
O1 C13 H13A 109.6 . . ?
O1 C13 H13B 109.6 . . ?
O1 C13 C14 110.16(14) . . ?
H13A C13 H13B 108.1 . . ?
C14 C13 H13A 109.6 . . ?
C14 C13 H13B 109.6 . . ?
C13 C14 H14A 109.5 . . ?
C13 C14 H14B 109.5 . . ?
C13 C14 H14C 109.5 . . ?
H14A C14 H14B 109.5 . . ?
H14A C14 H14C 109.5 . . ?
H14B C14 H14C 109.5 . . ?
C16 C15 S1 110.91(8) . . ?
C26 C15 S1 124.93(10) . . ?
C26 C15 C16 123.97(11) . . ?
C15 C16 C17 112.97(10) . . ?
C23 C16 C15 118.53(11) . . ?
C23 C16 C17 128.50(11) . . ?
C18 C17 C16 113.01(10) . . ?
C22 C17 C16 128.73(10) . . ?
C22 C17 C18 118.25(10) . . ?
C17 C18 S1 110.78(8) . . ?
C19 C18 S1 125.26(9) . . ?
C19 C18 C17 123.94(10) . . ?
C18 C19 H19 121.7 . . ?
C18 C19 C20 116.56(10) . . ?
C20 C19 H19 121.7 . . ?
C19 C20 H20 119.5 . . ?
C19 C20 C21 120.96(11) . . ?
C21 C20 H20 119.5 . . ?
C20 C21 H21 119.3 . . ?
C22 C21 C20 121.40(11) . . ?
C22 C21 H21 119.3 . . ?
C17 C22 H22 120.6 . . ?
C21 C22 C17 118.89(11) . . ?
C21 C22 H22 120.6 . . ?
C16 C23 H23 120.8 . . ?
C16 C23 C24 118.46(12) . . ?
C24 C23 H23 120.8 . . ?
C23 C24 H24 119.1 . . ?
C25 C24 C23 121.74(12) . . ?
C25 C24 H24 119.1 . . ?
C24 C25 H25 119.6 . . ?
C26 C25 C24 120.80(11) . . ?
C26 C25 H25 119.6 . . ?
C15 C26 C25 116.48(12) . . ?
C15 C26 H26 121.8 . . ?
C25 C26 H26 121.8 . . ?
F5 B1 F4 109.76(11) . . ?
F5 B1 F6 110.03(11) . . ?
F5 B1 F7 110.80(11) . . ?
F6 B1 F4 108.63(11) . . ?
F6 B1 F7 109.68(11) . . ?
F7 B1 F4 107.88(10) . . ?

loop_
_geom_bond_atom_site_label_1
_geom_bond_atom_site_label_2
_geom_bond_distance
_geom_bond_site_symmetry_2
_geom_bond_publ_flag
S1 C2 1.7952(12) . ?
S1 C15 1.7718(12) . ?
S1 C18 1.7755(12) . ?
F1A C12 1.342(6) . ?
F1B C12 1.261(13) . ?
F1C C12 1.348(7) . ?
F2A C12 1.328(7) . ?
F2B C12 1.373(12) . ?
F2C C12 1.336(8) . ?
F3A C12 1.333(7) . ?
F3B C12 1.330(13) . ?
F3C C12 1.330(8) . ?
O1 C1 1.3182(15) . ?
O1 C13 1.4702(17) . ?
O2 C1 1.1999(15) . ?
C1 C2 1.5071(16) . ?
C2 C3 1.5228(16) . ?
C2 C4 1.5271(15) . ?
C3 H3 0.974(13) . ?
C3 C4 1.5167(16) . ?
C3 C11 1.5294(17) . ?
C4 H4 0.982(13) . ?
C4 C5 1.4872(16) . ?
C5 C6 1.3868(16) . ?
C5 C10 1.3961(17) . ?
C6 H6 0.9500 . ?
C6 C7 1.3919(17) . ?
C7 C8 1.397(2) . ?
C7 C12 1.5005(19) . ?
C8 H8 0.9500 . ?
C8 C9 1.389(2) . ?
C9 H9 0.9500 . ?
C9 C10 1.3937(18) . ?
C10 C11 1.5080(17) . ?
C11 H11A 0.9900 . ?
C11 H11B 0.9900 . ?
C13 H13A 0.9900 . ?
C13 H13B 0.9900 . ?
C13 C14 1.498(3) . ?
C14 H14A 0.9800 . ?
C14 H14B 0.9800 . ?
C14 H14C 0.9800 . ?
C15 C16 1.3988(16) . ?
C15 C26 1.3858(16) . ?
C16 C17 1.4625(16) . ?
C16 C23 1.3913(16) . ?
C17 C18 1.3990(15) . ?
C17 C22 1.3938(16) . ?
C18 C19 1.3857(16) . ?
C19 H19 0.9500 . ?
C19 C20 1.3916(16) . ?
C20 H20 0.9500 . ?
C20 C21 1.3927(17) . ?
C21 H21 0.9500 . ?
C21 C22 1.3913(17) . ?
C22 H22 0.9500 . ?
C23 H23 0.9500 . ?
C23 C24 1.3938(17) . ?
C24 H24 0.9500 . ?
C24 C25 1.3927(19) . ?
C25 H25 0.9500 . ?
C25 C26 1.3920(18) . ?
C26 H26 0.9500 . ?
F4 B1 1.4078(15) . ?
F5 B1 1.3827(17) . ?
F6 B1 1.3904(17) . ?
F7 B1 1.3937(16) . ?

loop_
_geom_torsion_atom_site_label_1
_geom_torsion_atom_site_label_2
_geom_torsion_atom_site_label_3
_geom_torsion_atom_site_label_4
_geom_torsion
_geom_torsion_site_symmetry_1
_geom_torsion_site_symmetry_2
_geom_torsion_site_symmetry_3
_geom_torsion_site_symmetry_4
_geom_torsion_publ_flag
S1 C2 C3 C4 103.48(9) . . . . ?
S1 C2 C3 C11 -160.37(8) . . . . ?
S1 C2 C4 C3 -102.57(9) . . . . ?
S1 C2 C4 C5 162.32(8) . . . . ?
S1 C15 C16 C17 3.09(13) . . . . ?
S1 C15 C16 C23 -176.42(9) . . . . ?
S1 C15 C26 C25 176.34(10) . . . . ?
S1 C18 C19 C20 -178.49(9) . . . . ?
O1 C1 C2 S1 -73.11(12) . . . . ?
O1 C1 C2 C3 143.90(11) . . . . ?
O1 C1 C2 C4 70.75(14) . . . . ?
O2 C1 C2 S1 106.87(12) . . . . ?
O2 C1 C2 C3 -36.12(17) . . . . ?
O2 C1 C2 C4 -109.27(14) . . . . ?
C1 O1 C13 C14 -82.21(19) . . . . ?
C1 C2 C3 C4 -112.12(12) . . . . ?
C1 C2 C3 C11 -15.97(16) . . . . ?
C1 C2 C4 C3 112.35(12) . . . . ?
C1 C2 C4 C5 17.23(15) . . . . ?
C2 S1 C15 C16 -109.84(9) . . . . ?
C2 S1 C15 C26 74.92(12) . . . . ?
C2 S1 C18 C17 111.95(9) . . . . ?
C2 S1 C18 C19 -69.47(12) . . . . ?
C2 C3 C4 C5 108.16(10) . . . . ?
C2 C3 C11 C10 -60.93(13) . . . . ?
C2 C4 C5 C6 -113.41(13) . . . . ?
C2 C4 C5 C10 66.04(13) . . . . ?
C3 C2 C4 C5 -95.11(11) . . . . ?
C3 C4 C5 C6 -176.99(11) . . . . ?
C3 C4 C5 C10 2.45(12) . . . . ?
C4 C2 C3 C11 96.14(11) . . . . ?
C4 C3 C11 C10 4.65(12) . . . . ?
C4 C5 C6 C7 179.64(11) . . . . ?
C4 C5 C10 C9 179.55(10) . . . . ?
C4 C5 C10 C11 0.54(13) . . . . ?
C5 C6 C7 C8 0.63(18) . . . . ?
C5 C6 C7 C12 -177.93(11) . . . . ?
C5 C10 C11 C3 -3.24(13) . . . . ?
C6 C5 C10 C9 -0.97(18) . . . . ?
C6 C5 C10 C11 -179.99(11) . . . . ?
C6 C7 C8 C9 -0.81(19) . . . . ?
C6 C7 C12 F1A 6.0(5) . . . . ?
C6 C7 C12 F1B 57.4(12) . . . . ?
C6 C7 C12 F1C 115.3(5) . . . . ?
C6 C7 C12 F2A 126.6(4) . . . . ?
C6 C7 C12 F2B 178.8(10) . . . . ?
C6 C7 C12 F2C -124.7(5) . . . . ?
C6 C7 C12 F3A -112.7(5) . . . . ?
C6 C7 C12 F3B -68.6(11) . . . . ?
C6 C7 C12 F3C -4.5(5) . . . . ?
C7 C8 C9 C10 0.09(19) . . . . ?
C8 C7 C12 F1A -172.6(5) . . . . ?
C8 C7 C12 F1B -121.2(12) . . . . ?
C8 C7 C12 F1C -63.3(5) . . . . ?
C8 C7 C12 F2A -52.0(4) . . . . ?
C8 C7 C12 F2B 0.2(10) . . . . ?
C8 C7 C12 F2C 56.7(5) . . . . ?
C8 C7 C12 F3A 68.7(5) . . . . ?
C8 C7 C12 F3B 112.8(11) . . . . ?
C8 C7 C12 F3C 177.0(5) . . . . ?
C8 C9 C10 C5 0.78(18) . . . . ?
C8 C9 C10 C11 179.60(12) . . . . ?
C9 C10 C11 C3 177.85(12) . . . . ?
C10 C5 C6 C7 0.26(17) . . . . ?
C11 C3 C4 C2 -112.60(11) . . . . ?
C11 C3 C4 C5 -4.44(12) . . . . ?
C12 C7 C8 C9 177.75(12) . . . . ?
C13 O1 C1 O2 -3.4(2) . . . . ?
C13 O1 C1 C2 176.60(12) . . . . ?
C15 S1 C2 C1 57.89(9) . . . . ?
C15 S1 C2 C3 -154.68(8) . . . . ?
C15 S1 C2 C4 -90.08(9) . . . . ?
C15 S1 C18 C17 3.34(9) . . . . ?
C15 S1 C18 C19 -178.08(11) . . . . ?
C15 C16 C17 C18 -0.59(15) . . . . ?
C15 C16 C17 C22 178.80(12) . . . . ?
C15 C16 C23 C24 -0.18(18) . . . . ?
C16 C15 C26 C25 1.70(19) . . . . ?
C16 C17 C18 S1 -2.19(13) . . . . ?
C16 C17 C18 C19 179.21(11) . . . . ?
C16 C17 C22 C21 -178.98(12) . . . . ?
C16 C23 C24 C25 0.8(2) . . . . ?
C17 C16 C23 C24 -179.60(12) . . . . ?
C17 C18 C19 C20 -0.10(18) . . . . ?
C18 S1 C2 C1 -39.19(10) . . . . ?
C18 S1 C2 C3 108.23(8) . . . . ?
C18 S1 C2 C4 172.83(8) . . . . ?
C18 S1 C15 C16 -3.67(9) . . . . ?
C18 S1 C15 C26 -178.92(11) . . . . ?
C18 C17 C22 C21 0.38(18) . . . . ?
C18 C19 C20 C21 0.31(18) . . . . ?
C19 C20 C21 C22 -0.2(2) . . . . ?
C20 C21 C22 C17 -0.18(19) . . . . ?
C22 C17 C18 S1 178.35(9) . . . . ?
C22 C17 C18 C19 -0.25(18) . . . . ?
C23 C16 C17 C18 178.86(12) . . . . ?
C23 C16 C17 C22 -1.7(2) . . . . ?
C23 C24 C25 C26 -0.2(2) . . . . ?
C24 C25 C26 C15 -1.01(19) . . . . ?
C26 C15 C16 C17 178.39(11) . . . . ?
C26 C15 C16 C23 -1.12(19) . . . . ?
